data_7157686
loop_
_publ_author_name
'Ma, Rui-Jun'
'Sun, Jian-Ting'
'Liu, Chang-Hong'
'Chen, Ling'
'Si, Chang-Mei'
'Wei, Bang-Guo'

_publ_section_title
;
 Synthesis of 1-benzylisoindoline and 1-benzyl-tetrahydroisoquinoline
 through nucleophilic addition of organozinc reagents to
 <i>N</i>,<i>O</i>-acetals.
;
_journal_issue 36
_journal_name_full 'Organic &amp; biomolecular chemistry'
_journal_page_first 7139
_journal_page_last 7150
_journal_paper_doi 10.1039/d0ob01477j
_journal_volume 18
_journal_year 2020
_chemical_formula_sum 'C22 H24 F3 N O2'
_chemical_formula_weight 391.42
_space_group_crystal_system monoclinic
_space_group_IT_number 14
_space_group_name_Hall '-P 2ybc'
_space_group_name_H-M_alt 'P 1 21/c 1'
_atom_sites_solution_hydrogens geom
_audit_creation_method SHELXL-2013
_audit_update_record
;
2020-06-23 deposited with the CCDC.	2020-09-01 downloaded from the CCDC.
;
_cell_angle_alpha 90
_cell_angle_beta 95.655(2)
_cell_angle_gamma 90
_cell_formula_units_Z 4
_cell_length_a 18.7943(14)
_cell_length_b 11.2236(8)
_cell_length_c 9.8308(8)
_cell_measurement_reflns_used 9972
_cell_measurement_temperature 293(2)
_cell_measurement_theta_max 50.753
_cell_measurement_theta_min 5.524
_cell_volume 2063.6(3)
_computing_cell_refinement 'Bruker SAINT'
_computing_data_collection 'Bruker APEX2'
_computing_data_reduction 'Bruker SAINT'
_computing_molecular_graphics 'Bruker SHELXTL'
_computing_publication_material 'Bruker SHELXTL'
_computing_structure_refinement 'SHELXL-2013 (Sheldrick, 2013)'
_computing_structure_solution 'SHELXS-97 (Sheldrick 2008)'
_diffrn_ambient_temperature 293(2)
_diffrn_measured_fraction_theta_full 0.996
_diffrn_measured_fraction_theta_max 0.996
_diffrn_measurement_device_type 'Bruker APEX-II CCD'
_diffrn_measurement_method '\f and \w scans'
_diffrn_radiation_type MoK\a
_diffrn_radiation_wavelength 0.71073
_diffrn_reflns_av_R_equivalents 0.0326
_diffrn_reflns_av_unetI/netI 0.0194
_diffrn_reflns_Laue_measured_fraction_full 0.996
_diffrn_reflns_Laue_measured_fraction_max 0.996
_diffrn_reflns_limit_h_max 23
_diffrn_reflns_limit_h_min -21
_diffrn_reflns_limit_k_max 13
_diffrn_reflns_limit_k_min -13
_diffrn_reflns_limit_l_max 12
_diffrn_reflns_limit_l_min -12
_diffrn_reflns_number 30521
_diffrn_reflns_point_group_measured_fraction_full 0.996
_diffrn_reflns_point_group_measured_fraction_max 0.996
_diffrn_reflns_theta_full 25.242
_diffrn_reflns_theta_max 25.999
_diffrn_reflns_theta_min 2.762
_exptl_absorpt_coefficient_mu 0.098
_exptl_absorpt_correction_T_max 0.7456
_exptl_absorpt_correction_T_min 0.6406
_exptl_absorpt_correction_type multi-scan
_exptl_absorpt_process_details sadabs
_exptl_crystal_colour colorless
_exptl_crystal_density_diffrn 1.260
_exptl_crystal_description prismatic
_exptl_crystal_F_000 824
_exptl_crystal_size_max 0.200
_exptl_crystal_size_mid 0.160
_exptl_crystal_size_min 0.120
_refine_diff_density_max 0.196
_refine_diff_density_min -0.126
_refine_diff_density_rms 0.030
_refine_ls_extinction_coef 0.037(4)
_refine_ls_extinction_expression Fc^*^=kFc[1+0.001xFc^2^\l^3^/sin(2\q)]^-1/4^
_refine_ls_extinction_method SHELXL
_refine_ls_goodness_of_fit_ref 1.031
_refine_ls_hydrogen_treatment constr
_refine_ls_matrix_type full
_refine_ls_number_parameters 284
_refine_ls_number_reflns 4041
_refine_ls_number_restraints 36
_refine_ls_restrained_S_all 1.114
_refine_ls_R_factor_all 0.0670
_refine_ls_R_factor_gt 0.0469
_refine_ls_shift/su_max 0.006
_refine_ls_shift/su_mean 0.000
_refine_ls_structure_factor_coef Fsqd
_refine_ls_weighting_details 'w=1/[\s^2^(Fo^2^)+(0.0546P)^2^+0.4649P] where P=(Fo^2^+2Fc^2^)/3'
_refine_ls_weighting_scheme calc
_refine_ls_wR_factor_gt 0.1159
_refine_ls_wR_factor_ref 0.1317
_reflns_Friedel_coverage 0.000
_reflns_number_gt 2969
_reflns_number_total 4041
_reflns_threshold_expression 'I > 2\s(I)'
_cod_data_source_file d0ob01477j2.cif
_cod_data_source_block dd20068
_cod_depositor_comments 'Adding full bibliography for 7157686.cif.'
_cod_original_sg_symbol_H-M 'P 21/c'
_cod_database_code 7157686
_shelx_space_group_comment
; 
The symmetry employed for this shelxl refinement is uniquely defined 
by the following loop, which should always be used as a source of 
symmetry information in preference to the above space-group names. 
They are only intended as comments. 
;
_shelx_estimated_absorpt_t_min 0.981
_shelx_estimated_absorpt_t_max 0.988
_shelxl_version_number 2013-4

loop_
_space_group_symop_operation_xyz
'x, y, z'
'-x, y+1/2, -z+1/2'
'-x, -y, -z'
'x, -y-1/2, z-1/2'

loop_
_atom_site_label
_atom_site_type_symbol
_atom_site_fract_x
_atom_site_fract_y
_atom_site_fract_z
_atom_site_U_iso_or_equiv
_atom_site_adp_type
_atom_site_occupancy
_atom_site_site_symmetry_order
_atom_site_calc_flag
_atom_site_refinement_flags_posn
_atom_site_refinement_flags_adp
_atom_site_refinement_flags_occupancy
_atom_site_disorder_assembly
_atom_site_disorder_group
O1 O 0.17064(7) 0.40044(10) 0.85812(11) 0.0677(4) Uani 1 1 d . . . . .
O2 O 0.22359(6) 0.54547(10) 0.74342(10) 0.0610(3) Uani 1 1 d . . . . .
N1 N 0.16689(7) 0.39707(11) 0.62718(12) 0.0519(3) Uani 1 1 d . . . . .
C1 C 0.12528(9) 0.28653(14) 0.61444(17) 0.0603(4) Uani 1 1 d . . . . .
H1A H 0.1193 0.2554 0.7046 0.072 Uiso 1 1 calc R U . . .
H1B H 0.1507 0.2275 0.5658 0.072 Uiso 1 1 calc R U . . .
C2 C 0.05304(10) 0.30960(15) 0.53825(17) 0.0636(5) Uani 1 1 d . . . . .
H2A H 0.0317 0.2341 0.5087 0.076 Uiso 1 1 calc R U . . .
H2B H 0.0223 0.3465 0.5999 0.076 Uiso 1 1 calc R U . . .
C3 C 0.05662(9) 0.38882(14) 0.41550(16) 0.0550(4) Uani 1 1 d . . . . .
C4 C -0.00232(10) 0.39911(17) 0.31844(18) 0.0685(5) Uani 1 1 d . . . . .
H4 H -0.0435 0.3558 0.3299 0.082 Uiso 1 1 calc R U . . .
C5 C -0.00112(11) 0.47157(19) 0.20648(18) 0.0742(5) Uani 1 1 d . . . . .
H5 H -0.0411 0.4771 0.1430 0.089 Uiso 1 1 calc R U . . .
C6 C 0.05923(11) 0.53580(18) 0.18842(17) 0.0720(5) Uani 1 1 d . . . . .
H6 H 0.0604 0.5849 0.1125 0.086 Uiso 1 1 calc R U . . .
C7 C 0.11798(10) 0.52751(16) 0.28280(16) 0.0628(5) Uani 1 1 d . . . . .
H7 H 0.1588 0.5711 0.2699 0.075 Uiso 1 1 calc R U . . .
C8 C 0.11740(8) 0.45477(13) 0.39768(15) 0.0517(4) Uani 1 1 d . . . . .
C9 C 0.18389(8) 0.44981(14) 0.49851(14) 0.0520(4) Uani 1 1 d . . . . .
H9 H 0.2001 0.5317 0.5171 0.062 Uiso 1 1 calc R U . . .
C10 C 0.24450(9) 0.38171(17) 0.43715(18) 0.0667(5) Uani 1 1 d . . . . .
H10A H 0.2286 0.3010 0.4160 0.080 Uiso 1 1 calc R U . . .
H10B H 0.2540 0.4197 0.3522 0.080 Uiso 1 1 calc R U . . .
C11 C 0.31269(9) 0.37697(16) 0.53041(18) 0.0631(5) Uani 1 1 d . . . . .
C12 C 0.36402(11) 0.46441(19) 0.5280(2) 0.0830(6) Uani 1 1 d . . . . .
H12 H 0.3567 0.5271 0.4664 0.100 Uiso 1 1 calc R U . . .
C13 C 0.42607(11) 0.4605(2) 0.6155(3) 0.0958(7) Uani 1 1 d . . . . .
H13 H 0.4597 0.5210 0.6132 0.115 Uiso 1 1 calc R U . . .
C14 C 0.43833(11) 0.3683(2) 0.7054(2) 0.0880(6) Uani 1 1 d . . . . .
C15 C 0.38831(13) 0.2813(2) 0.7097(3) 0.0963(7) Uani 1 1 d . . . . .
H15 H 0.3960 0.2188 0.7715 0.116 Uiso 1 1 calc R U . . .
C16 C 0.32601(11) 0.28534(19) 0.6226(2) 0.0825(6) Uani 1 1 d . . . . .
H16 H 0.2924 0.2250 0.6263 0.099 Uiso 1 1 calc R U . . .
C17 C 0.50561(17) 0.3632(4) 0.7995(4) 0.1317(11) Uani 1 1 d . . . . .
C18 C 0.18600(8) 0.44386(13) 0.75200(15) 0.0506(4) Uani 1 1 d . . . . .
C19 C 0.25245(10) 0.60914(15) 0.86662(17) 0.0636(5) Uani 1 1 d . . . . .
C20 C 0.29281(14) 0.7102(2) 0.8082(2) 0.1011(8) Uani 1 1 d . . . . .
H20A H 0.3300 0.6785 0.7585 0.152 Uiso 1 1 calc R U . . .
H20B H 0.3135 0.7598 0.8812 0.152 Uiso 1 1 calc R U . . .
H20C H 0.2606 0.7567 0.7477 0.152 Uiso 1 1 calc R U . . .
C21 C 0.30162(15) 0.5306(2) 0.9571(3) 0.1204(10) Uani 1 1 d . . . . .
H21A H 0.2741 0.4706 0.9978 0.181 Uiso 1 1 calc R U . . .
H21B H 0.3268 0.5779 1.0276 0.181 Uiso 1 1 calc R U . . .
H21C H 0.3353 0.4931 0.9035 0.181 Uiso 1 1 calc R U . . .
C22 C 0.19160(13) 0.6574(2) 0.9394(2) 0.0905(7) Uani 1 1 d . . . . .
H22B H 0.1574 0.6954 0.8744 0.136 Uiso 1 1 calc R U . . .
H22A H 0.2097 0.7144 1.0069 0.136 Uiso 1 1 calc R U . . .
H22C H 0.1689 0.5932 0.9831 0.136 Uiso 1 1 calc R U . . .
F1 F 0.5079(4) 0.2852(8) 0.8929(9) 0.185(2) Uani 0.5 1 d . U P A 1
F2 F 0.5221(4) 0.4741(8) 0.8561(9) 0.185(2) Uani 0.5 1 d . U P A 1
F3 F 0.5617(3) 0.3491(10) 0.7265(7) 0.184(2) Uani 0.5 1 d . U P A 1
F1' F 0.5377(3) 0.2557(7) 0.7941(9) 0.189(2) Uani 0.5 1 d . U P A 2
F2' F 0.4937(3) 0.3752(9) 0.9300(7) 0.1736(19) Uani 0.5 1 d . U P A 2
F3' F 0.5528(3) 0.4390(9) 0.7739(9) 0.185(2) Uani 0.5 1 d . U P A 2

loop_
_atom_site_aniso_label
_atom_site_aniso_U_11
_atom_site_aniso_U_22
_atom_site_aniso_U_33
_atom_site_aniso_U_23
_atom_site_aniso_U_13
_atom_site_aniso_U_12
O1 0.0916(9) 0.0652(7) 0.0457(6) 0.0062(5) 0.0037(6) -0.0097(6)
O2 0.0737(7) 0.0599(7) 0.0484(6) -0.0066(5) 0.0011(5) -0.0183(6)
N1 0.0622(8) 0.0480(7) 0.0447(7) -0.0005(5) 0.0014(6) -0.0108(6)
C1 0.0776(11) 0.0466(8) 0.0562(9) -0.0003(7) 0.0041(8) -0.0138(8)
C2 0.0704(11) 0.0605(10) 0.0597(10) -0.0053(8) 0.0047(8) -0.0198(8)
C3 0.0609(10) 0.0551(9) 0.0490(8) -0.0106(7) 0.0048(7) -0.0036(7)
C4 0.0600(10) 0.0819(12) 0.0627(11) -0.0137(9) 0.0016(8) -0.0043(9)
C5 0.0699(12) 0.0947(14) 0.0559(11) -0.0096(10) -0.0051(9) 0.0145(11)
C6 0.0864(13) 0.0821(13) 0.0467(9) 0.0045(8) 0.0023(9) 0.0116(11)
C7 0.0712(11) 0.0680(11) 0.0497(9) 0.0018(8) 0.0074(8) -0.0027(9)
C8 0.0620(9) 0.0508(8) 0.0424(8) -0.0065(6) 0.0050(7) -0.0016(7)
C9 0.0620(9) 0.0497(8) 0.0441(8) -0.0021(6) 0.0051(7) -0.0089(7)
C10 0.0673(11) 0.0753(12) 0.0583(10) -0.0077(8) 0.0096(8) -0.0033(9)
C11 0.0608(10) 0.0634(10) 0.0662(10) -0.0046(8) 0.0121(8) 0.0019(8)
C12 0.0660(12) 0.0766(13) 0.1064(16) 0.0171(12) 0.0077(11) -0.0034(10)
C13 0.0592(12) 0.0928(16) 0.134(2) 0.0023(15) 0.0029(13) -0.0091(11)
C14 0.0586(12) 0.1042(17) 0.1004(16) -0.0011(13) 0.0041(11) 0.0175(12)
C15 0.0799(15) 0.0946(16) 0.1135(18) 0.0258(14) 0.0045(13) 0.0184(13)
C16 0.0745(13) 0.0703(12) 0.1025(15) 0.0092(11) 0.0071(11) -0.0009(10)
C17 0.0709(19) 0.172(4) 0.148(3) -0.004(3) -0.009(2) 0.027(2)
C18 0.0559(9) 0.0476(8) 0.0470(8) 0.0012(7) -0.0012(7) 0.0003(7)
C19 0.0684(11) 0.0649(10) 0.0543(9) -0.0112(8) -0.0100(8) -0.0091(8)
C20 0.1109(18) 0.0949(16) 0.0973(16) -0.0229(13) 0.0090(13) -0.0498(14)
C21 0.1126(19) 0.1091(19) 0.125(2) -0.0064(16) -0.0632(17) 0.0079(16)
C22 0.1028(17) 0.0874(14) 0.0820(14) -0.0297(12) 0.0123(12) -0.0111(12)
F1 0.135(4) 0.239(6) 0.167(4) 0.055(5) -0.051(3) 0.036(4)
F2 0.121(4) 0.228(5) 0.191(5) -0.052(4) -0.065(4) 0.014(3)
F3 0.071(2) 0.266(6) 0.213(5) 0.012(4) 0.010(2) 0.056(3)
F1' 0.107(3) 0.215(5) 0.236(5) 0.025(4) -0.024(3) 0.080(3)
F2' 0.119(3) 0.259(6) 0.133(4) -0.014(4) -0.038(3) 0.031(4)
F3' 0.087(3) 0.248(6) 0.209(5) 0.008(5) -0.041(3) -0.021(4)

loop_
_atom_type_symbol
_atom_type_description
_atom_type_scat_dispersion_real
_atom_type_scat_dispersion_imag
_atom_type_scat_source
C C 0.0033 0.0016 'International Tables Vol C Tables 4.2.6.8 and 6.1.1.4'
H H 0.0000 0.0000 'International Tables Vol C Tables 4.2.6.8 and 6.1.1.4'
F F 0.0171 0.0103 'International Tables Vol C Tables 4.2.6.8 and 6.1.1.4'
N N 0.0061 0.0033 'International Tables Vol C Tables 4.2.6.8 and 6.1.1.4'
O O 0.0106 0.0060 'International Tables Vol C Tables 4.2.6.8 and 6.1.1.4'

loop_
_geom_angle_atom_site_label_1
_geom_angle_atom_site_label_2
_geom_angle_atom_site_label_3
_geom_angle
_geom_angle_site_symmetry_1
_geom_angle_site_symmetry_3
_geom_angle_publ_flag
C18 O2 C19 120.99(12) . . ?
C18 N1 C9 124.62(12) . . ?
C18 N1 C1 119.93(13) . . ?
C9 N1 C1 115.45(12) . . ?
N1 C1 C2 110.13(13) . . ?
N1 C1 H1A 109.6 . . ?
C2 C1 H1A 109.6 . . ?
N1 C1 H1B 109.6 . . ?
C2 C1 H1B 109.6 . . ?
H1A C1 H1B 108.1 . . ?
C3 C2 C1 112.98(14) . . ?
C3 C2 H2A 109.0 . . ?
C1 C2 H2A 109.0 . . ?
C3 C2 H2B 109.0 . . ?
C1 C2 H2B 109.0 . . ?
H2A C2 H2B 107.8 . . ?
C8 C3 C4 118.58(16) . . ?
C8 C3 C2 121.26(14) . . ?
C4 C3 C2 120.15(15) . . ?
C5 C4 C3 121.60(18) . . ?
C5 C4 H4 119.2 . . ?
C3 C4 H4 119.2 . . ?
C6 C5 C4 119.71(17) . . ?
C6 C5 H5 120.1 . . ?
C4 C5 H5 120.1 . . ?
C5 C6 C7 119.83(17) . . ?
C5 C6 H6 120.1 . . ?
C7 C6 H6 120.1 . . ?
C6 C7 C8 121.11(17) . . ?
C6 C7 H7 119.4 . . ?
C8 C7 H7 119.4 . . ?
C3 C8 C7 119.16(15) . . ?
C3 C8 C9 122.24(14) . . ?
C7 C8 C9 118.60(14) . . ?
N1 C9 C8 110.13(12) . . ?
N1 C9 C10 111.76(13) . . ?
C8 C9 C10 110.79(12) . . ?
N1 C9 H9 108.0 . . ?
C8 C9 H9 108.0 . . ?
C10 C9 H9 108.0 . . ?
C11 C10 C9 113.42(14) . . ?
C11 C10 H10A 108.9 . . ?
C9 C10 H10A 108.9 . . ?
C11 C10 H10B 108.9 . . ?
C9 C10 H10B 108.9 . . ?
H10A C10 H10B 107.7 . . ?
C16 C11 C12 117.46(18) . . ?
C16 C11 C10 121.13(17) . . ?
C12 C11 C10 121.41(17) . . ?
C11 C12 C13 121.1(2) . . ?
C11 C12 H12 119.4 . . ?
C13 C12 H12 119.4 . . ?
C14 C13 C12 120.4(2) . . ?
C14 C13 H13 119.8 . . ?
C12 C13 H13 119.8 . . ?
C15 C14 C13 119.5(2) . . ?
C15 C14 C17 120.0(3) . . ?
C13 C14 C17 120.6(3) . . ?
C14 C15 C16 120.2(2) . . ?
C14 C15 H15 119.9 . . ?
C16 C15 H15 119.9 . . ?
C11 C16 C15 121.4(2) . . ?
C11 C16 H16 119.3 . . ?
C15 C16 H16 119.3 . . ?
F3' C17 F2' 108.1(6) . . ?
F1 C17 F3 109.5(5) . . ?
F3' C17 F1' 105.5(5) . . ?
F2' C17 F1' 104.3(6) . . ?
F1 C17 F2 109.8(6) . . ?
F3 C17 F2 99.5(6) . . ?
F1 C17 C14 116.2(4) . . ?
F3' C17 C14 114.6(4) . . ?
F2' C17 C14 112.4(4) . . ?
F3 C17 C14 109.5(4) . . ?
F1' C17 C14 111.3(4) . . ?
F2 C17 C14 110.9(4) . . ?
O1 C18 O2 124.38(14) . . ?
O1 C18 N1 124.14(14) . . ?
O2 C18 N1 111.48(13) . . ?
O2 C19 C21 111.05(16) . . ?
O2 C19 C22 109.36(15) . . ?
C21 C19 C22 112.4(2) . . ?
O2 C19 C20 102.20(14) . . ?
C21 C19 C20 111.29(19) . . ?
C22 C19 C20 110.07(18) . . ?
C19 C20 H20A 109.5 . . ?
C19 C20 H20B 109.5 . . ?
H20A C20 H20B 109.5 . . ?
C19 C20 H20C 109.5 . . ?
H20A C20 H20C 109.5 . . ?
H20B C20 H20C 109.5 . . ?
C19 C21 H21A 109.5 . . ?
C19 C21 H21B 109.5 . . ?
H21A C21 H21B 109.5 . . ?
C19 C21 H21C 109.5 . . ?
H21A C21 H21C 109.5 . . ?
H21B C21 H21C 109.5 . . ?
C19 C22 H22B 109.5 . . ?
C19 C22 H22A 109.5 . . ?
H22B C22 H22A 109.5 . . ?
C19 C22 H22C 109.5 . . ?
H22B C22 H22C 109.5 . . ?
H22A C22 H22C 109.5 . . ?

loop_
_geom_bond_atom_site_label_1
_geom_bond_atom_site_label_2
_geom_bond_distance
_geom_bond_site_symmetry_2
_geom_bond_publ_flag
O1 C18 1.2119(18) . ?
O2 C18 1.3485(18) . ?
O2 C19 1.4636(18) . ?
N1 C18 1.3504(19) . ?
N1 C9 1.4603(18) . ?
N1 C1 1.4652(19) . ?
C1 C2 1.507(2) . ?
C1 H1A 0.9700 . ?
C1 H1B 0.9700 . ?
C2 C3 1.506(2) . ?
C2 H2A 0.9700 . ?
C2 H2B 0.9700 . ?
C3 C8 1.387(2) . ?
C3 C4 1.394(2) . ?
C4 C5 1.371(3) . ?
C4 H4 0.9300 . ?
C5 C6 1.370(3) . ?
C5 H5 0.9300 . ?
C6 C7 1.374(2) . ?
C6 H6 0.9300 . ?
C7 C8 1.395(2) . ?
C7 H7 0.9300 . ?
C8 C9 1.518(2) . ?
C9 C10 1.543(2) . ?
C9 H9 0.9800 . ?
C10 C11 1.501(2) . ?
C10 H10A 0.9700 . ?
C10 H10B 0.9700 . ?
C11 C16 1.377(3) . ?
C11 C12 1.378(3) . ?
C12 C13 1.380(3) . ?
C12 H12 0.9300 . ?
C13 C14 1.366(3) . ?
C13 H13 0.9300 . ?
C14 C15 1.359(3) . ?
C14 C17 1.493(4) . ?
C15 C16 1.382(3) . ?
C15 H15 0.9300 . ?
C16 H16 0.9300 . ?
C17 F1 1.266(7) . ?
C17 F3' 1.271(7) . ?
C17 F2' 1.330(7) . ?
C17 F3 1.341(7) . ?
C17 F1' 1.352(7) . ?
C17 F2 1.385(8) . ?
C19 C21 1.503(3) . ?
C19 C22 1.508(3) . ?
C19 C20 1.510(3) . ?
C20 H20A 0.9600 . ?
C20 H20B 0.9600 . ?
C20 H20C 0.9600 . ?
C21 H21A 0.9600 . ?
C21 H21B 0.9600 . ?
C21 H21C 0.9600 . ?
C22 H22B 0.9600 . ?
C22 H22A 0.9600 . ?
C22 H22C 0.9600 . ?

loop_
_geom_hbond_atom_site_label_D
_geom_hbond_atom_site_label_H
_geom_hbond_atom_site_label_A
_geom_hbond_distance_DH
_geom_hbond_distance_HA
_geom_hbond_distance_DA
_geom_hbond_angle_DHA
_geom_hbond_site_symmetry_A
C22 H22C O1 0.96 2.49 3.009(2) 113.8 .
C21 H21A O1 0.96 2.40 2.944(3) 115.5 .
C10 H10A O1 0.97 2.55 3.514(2) 172.6 4_565
C1 H1B O1 0.97 2.55 3.450(2) 153.7 4_565
C1 H1B O1 0.97 2.55 3.450(2) 153.7 4_565
C10 H10A O1 0.97 2.55 3.514(2) 172.6 4_565
C21 H21A O1 0.96 2.40 2.944(3) 115.5 .
C22 H22C O1 0.96 2.49 3.009(2) 113.8 .

loop_
_geom_torsion_atom_site_label_1
_geom_torsion_atom_site_label_2
_geom_torsion_atom_site_label_3
_geom_torsion_atom_site_label_4
_geom_torsion
_geom_torsion_site_symmetry_1
_geom_torsion_site_symmetry_2
_geom_torsion_site_symmetry_3
_geom_torsion_site_symmetry_4
_geom_torsion_publ_flag
C18 N1 C1 C2 116.18(16) . . . . ?
C9 N1 C1 C2 -63.01(18) . . . . ?
N1 C1 C2 C3 43.07(19) . . . . ?
C1 C2 C3 C8 -14.7(2) . . . . ?
C1 C2 C3 C4 166.71(15) . . . . ?
C8 C3 C4 C5 0.5(3) . . . . ?
C2 C3 C4 C5 179.17(17) . . . . ?
C3 C4 C5 C6 0.1(3) . . . . ?
C4 C5 C6 C7 -0.2(3) . . . . ?
C5 C6 C7 C8 -0.2(3) . . . . ?
C4 C3 C8 C7 -0.9(2) . . . . ?
C2 C3 C8 C7 -179.55(15) . . . . ?
C4 C3 C8 C9 179.61(14) . . . . ?
C2 C3 C8 C9 1.0(2) . . . . ?
C6 C7 C8 C3 0.8(2) . . . . ?
C6 C7 C8 C9 -179.76(15) . . . . ?
C18 N1 C9 C8 -131.48(15) . . . . ?
C1 N1 C9 C8 47.67(17) . . . . ?
C18 N1 C9 C10 104.92(17) . . . . ?
C1 N1 C9 C10 -75.93(17) . . . . ?
C3 C8 C9 N1 -16.1(2) . . . . ?
C7 C8 C9 N1 164.41(14) . . . . ?
C3 C8 C9 C10 108.02(17) . . . . ?
C7 C8 C9 C10 -71.43(18) . . . . ?
N1 C9 C10 C11 -58.59(19) . . . . ?
C8 C9 C10 C11 178.18(14) . . . . ?
C9 C10 C11 C16 90.0(2) . . . . ?
C9 C10 C11 C12 -89.4(2) . . . . ?
C16 C11 C12 C13 -0.5(3) . . . . ?
C10 C11 C12 C13 178.97(19) . . . . ?
C11 C12 C13 C14 1.0(4) . . . . ?
C12 C13 C14 C15 -1.1(4) . . . . ?
C12 C13 C14 C17 179.6(3) . . . . ?
C13 C14 C15 C16 0.8(4) . . . . ?
C17 C14 C15 C16 -179.9(3) . . . . ?
C12 C11 C16 C15 0.2(3) . . . . ?
C10 C11 C16 C15 -179.26(19) . . . . ?
C14 C15 C16 C11 -0.4(4) . . . . ?
C15 C14 C17 F1 -9.6(8) . . . . ?
C13 C14 C17 F1 169.7(7) . . . . ?
C15 C14 C17 F3' 170.5(7) . . . . ?
C13 C14 C17 F3' -10.3(8) . . . . ?
C15 C14 C17 F2' -65.6(7) . . . . ?
C13 C14 C17 F2' 113.7(7) . . . . ?
C15 C14 C17 F3 115.1(7) . . . . ?
C13 C14 C17 F3 -65.6(7) . . . . ?
C15 C14 C17 F1' 50.9(7) . . . . ?
C13 C14 C17 F1' -129.8(6) . . . . ?
C15 C14 C17 F2 -136.0(6) . . . . ?
C13 C14 C17 F2 43.3(7) . . . . ?
C19 O2 C18 O1 3.2(2) . . . . ?
C19 O2 C18 N1 -177.45(14) . . . . ?
C9 N1 C18 O1 178.75(15) . . . . ?
C1 N1 C18 O1 -0.4(2) . . . . ?
C9 N1 C18 O2 -0.6(2) . . . . ?
C1 N1 C18 O2 -179.71(13) . . . . ?
C18 O2 C19 C21 58.1(2) . . . . ?
C18 O2 C19 C22 -66.5(2) . . . . ?
C18 O2 C19 C20 176.90(16) . . . . ?
